data_4023757
loop_
_publ_author_name
'Lin He'
'Hui Lv'
'Yan-Rong Zhang'
'Song Ye'

_publ_section_title
;
 Formal Cycloaddition of Disubstituted Ketenes with
 2-Oxoaldehydes Catalyzed by Chiral N-Heterocyclic Carbenes
;
_journal_name_full 'Journal of Organic Chemistry'
_journal_page_first 8101
_journal_page_last 8103
_journal_paper_doi 10.1021/jo801494f
_journal_volume 73
_journal_year 2008
_chemical_absolute_configuration rmad
_chemical_formula_moiety 'C19 H17 Cl O4'
_chemical_formula_sum 'C19 H17 Cl O4'
_chemical_formula_weight 344.78
_chemical_name_systematic
; 
 ? 
;
_space_group_IT_number 19
_symmetry_cell_setting orthorhombic
_symmetry_space_group_name_Hall 'P 2ac 2ab'
_symmetry_space_group_name_H-M 'P 21 21 21'
_atom_sites_solution_hydrogens geom
_atom_sites_solution_primary direct
_atom_sites_solution_secondary difmap
_audit_creation_method SHELXL-97
_cell_angle_alpha 90.00
_cell_angle_beta 90.00
_cell_angle_gamma 90.00
_cell_formula_units_Z 4
_cell_length_a 8.9876(18)
_cell_length_b 11.718(2)
_cell_length_c 15.898(3)
_cell_measurement_reflns_used 27796
_cell_measurement_temperature 173(2)
_cell_measurement_theta_max 27.48
_cell_measurement_theta_min 2.17
_cell_volume 1674.3(6)
_computing_cell_refinement 'Rapid Auto(Rigaku 2001)'
_computing_data_collection 'Rapid Auto(Rigaku 2001)'
_computing_data_reduction 'Rapid Auto(Rigaku 2001)'
_computing_molecular_graphics 'XP in Siemens SHELXTL (Sheldrick, 1994)'
_computing_publication_material 'SHELX97 (Sheldrick, 1997)'
_computing_structure_refinement 'SHELXL-97 (Sheldrick, 1997)'
_computing_structure_solution 'SHELXS-97 (Sheldrick, 1990)'
_diffrn_ambient_temperature 173(2)
_diffrn_measured_fraction_theta_full 1.000
_diffrn_measured_fraction_theta_max 1.000
_diffrn_measurement_device_type 'Rigaku raxis Rapid IP Area Detector'
_diffrn_measurement_method '\w scans at fixed \c = 45\%'
_diffrn_radiation_monochromator graphite
_diffrn_radiation_source 'rotating anode'
_diffrn_radiation_type MoK\a
_diffrn_radiation_wavelength 0.71073
_diffrn_reflns_av_R_equivalents 0.0000
_diffrn_reflns_av_sigmaI/netI 0.1196
_diffrn_reflns_limit_h_max 11
_diffrn_reflns_limit_h_min -11
_diffrn_reflns_limit_k_max 15
_diffrn_reflns_limit_k_min -15
_diffrn_reflns_limit_l_max 20
_diffrn_reflns_limit_l_min -20
_diffrn_reflns_number 3840
_diffrn_reflns_theta_full 27.47
_diffrn_reflns_theta_max 27.47
_diffrn_reflns_theta_min 2.16
_exptl_absorpt_coefficient_mu 0.248
_exptl_absorpt_correction_T_max 0.8861
_exptl_absorpt_correction_T_min 0.8861
_exptl_absorpt_correction_type multi-scan
_exptl_absorpt_process_details 'ABSCOR by T.Higashi    8 March, 1995'
_exptl_crystal_colour colorless
_exptl_crystal_density_diffrn 1.368
_exptl_crystal_density_method 'not measured'
_exptl_crystal_description block
_exptl_crystal_F_000 720
_exptl_crystal_size_max 0.50
_exptl_crystal_size_mid 0.50
_exptl_crystal_size_min 0.50
_refine_diff_density_max 0.246
_refine_diff_density_min -0.302
_refine_diff_density_rms 0.082
_refine_ls_abs_structure_details 'Flack H D (1983), Acta Cryst. A39, 876-881'
_refine_ls_abs_structure_Flack 0.01(8)
_refine_ls_extinction_method none
_refine_ls_goodness_of_fit_ref 0.771
_refine_ls_hydrogen_treatment constr
_refine_ls_matrix_type full
_refine_ls_number_parameters 217
_refine_ls_number_reflns 3840
_refine_ls_number_restraints 0
_refine_ls_restrained_S_all 0.771
_refine_ls_R_factor_all 0.0751
_refine_ls_R_factor_gt 0.0320
_refine_ls_shift/su_max 0.001
_refine_ls_shift/su_mean 0.000
_refine_ls_structure_factor_coef Fsqd
_refine_ls_weighting_details 'calc w=1/[\s^2^(Fo^2^)+(0.0366P)^2^+0.0000P] where P=(Fo^2^+2Fc^2^)/3'
_refine_ls_weighting_scheme calc
_refine_ls_wR_factor_gt 0.0896
_refine_ls_wR_factor_ref 0.0985
_reflns_number_gt 2386
_reflns_number_total 3840
_reflns_threshold_expression >2sigma(I)
_cod_data_source_file jo801494f_si_001.cif
_cod_data_source_block a
_cod_database_code 4023757

loop_
_symmetry_equiv_pos_as_xyz
'x, y, z'
'-x+1/2, -y, z+1/2'
'-x, y+1/2, -z+1/2'
'x+1/2, -y+1/2, -z'

loop_
_atom_site_label
_atom_site_type_symbol
_atom_site_fract_x
_atom_site_fract_y
_atom_site_fract_z
_atom_site_U_iso_or_equiv
_atom_site_adp_type
_atom_site_occupancy
_atom_site_symmetry_multiplicity
_atom_site_calc_flag
_atom_site_refinement_flags
_atom_site_disorder_assembly
_atom_site_disorder_group
Cl1 Cl 0.76484(9) 0.10301(6) 0.14677(5) 0.0392(2) Uani 1 1 d . . .
O1 O 0.4019(3) 0.49065(18) 0.16516(16) 0.0538(7) Uani 1 1 d . . .
O2 O 0.4370(2) 0.37612(17) 0.05147(13) 0.0413(6) Uani 1 1 d . . .
O3 O 0.2597(3) 0.19464(17) 0.07404(14) 0.0454(6) Uani 1 1 d . . .
O4 O 0.5297(2) -0.26092(18) -0.07628(14) 0.0427(6) Uani 1 1 d . . .
C1 C 0.7413(4) 0.4339(2) 0.20530(19) 0.0387(8) Uani 1 1 d . . .
H1A H 0.6685 0.4923 0.2107 0.046 Uiso 1 1 calc R . .
C2 C 0.8890(4) 0.4586(3) 0.2231(2) 0.0498(10) Uani 1 1 d . . .
H2A H 0.9159 0.5332 0.2409 0.060 Uiso 1 1 calc R . .
C3 C 0.9962(4) 0.3764(3) 0.2153(2) 0.0478(9) Uani 1 1 d . . .
H3A H 1.0975 0.3942 0.2264 0.057 Uiso 1 1 calc R . .
C4 C 0.9568(4) 0.2676(3) 0.19126(19) 0.0370(8) Uani 1 1 d . . .
H4A H 1.0303 0.2098 0.1861 0.044 Uiso 1 1 calc R . .
C5 C 0.8092(3) 0.2433(2) 0.17475(17) 0.0286(7) Uani 1 1 d . . .
C6 C 0.6975(3) 0.3253(2) 0.17965(17) 0.0275(7) Uani 1 1 d . . .
C7 C 0.5351(3) 0.2990(2) 0.16111(18) 0.0259(7) Uani 1 1 d . . .
C8 C 0.4586(4) 0.2302(3) 0.23086(18) 0.0346(8) Uani 1 1 d . . .
H8A H 0.3510 0.2249 0.2182 0.041 Uiso 1 1 calc R . .
H8B H 0.4995 0.1518 0.2311 0.041 Uiso 1 1 calc R . .
C9 C 0.4784(5) 0.2821(3) 0.3181(2) 0.0594(11) Uani 1 1 d . . .
H9A H 0.4265 0.2350 0.3597 0.089 Uiso 1 1 calc R . .
H9B H 0.4369 0.3595 0.3187 0.089 Uiso 1 1 calc R . .
H9C H 0.5846 0.2853 0.3319 0.089 Uiso 1 1 calc R . .
C10 C 0.5060(3) 0.2635(2) 0.06683(18) 0.0285(7) Uani 1 1 d . . .
H10A H 0.5991 0.2504 0.0338 0.034 Uiso 1 1 calc R . .
C11 C 0.4497(3) 0.4068(3) 0.1340(2) 0.0366(8) Uani 1 1 d . . .
C12 C 0.3875(4) 0.1711(3) 0.05374(18) 0.0314(7) Uani 1 1 d . . .
C13 C 0.4285(3) 0.0587(2) 0.01856(18) 0.0301(7) Uani 1 1 d . . .
C14 C 0.5632(3) 0.0354(3) -0.02202(18) 0.0317(7) Uani 1 1 d . . .
H14A H 0.6357 0.0939 -0.0275 0.038 Uiso 1 1 calc R . .
C15 C 0.5917(3) -0.0713(2) -0.05397(19) 0.0326(7) Uani 1 1 d . . .
H15A H 0.6828 -0.0856 -0.0824 0.039 Uiso 1 1 calc R . .
C16 C 0.4880(4) -0.1584(3) -0.04494(19) 0.0326(8) Uani 1 1 d . . .
C17 C 0.3528(4) -0.1376(3) -0.00544(19) 0.0355(8) Uani 1 1 d . . .
H17A H 0.2810 -0.1967 0.0002 0.043 Uiso 1 1 calc R . .
C18 C 0.3244(4) -0.0297(3) 0.0255(2) 0.0370(8) Uani 1 1 d . . .
H18A H 0.2318 -0.0150 0.0522 0.044 Uiso 1 1 calc R . .
C19 C 0.4311(4) -0.3560(2) -0.0629(2) 0.0503(10) Uani 1 1 d . . .
H19A H 0.4738 -0.4247 -0.0885 0.075 Uiso 1 1 calc R . .
H19B H 0.3344 -0.3397 -0.0887 0.075 Uiso 1 1 calc R . .
H19C H 0.4181 -0.3683 -0.0023 0.075 Uiso 1 1 calc R . .

loop_
_atom_site_aniso_label
_atom_site_aniso_U_11
_atom_site_aniso_U_22
_atom_site_aniso_U_33
_atom_site_aniso_U_23
_atom_site_aniso_U_13
_atom_site_aniso_U_12
Cl1 0.0397(5) 0.0288(4) 0.0492(4) -0.0031(4) -0.0015(4) 0.0096(4)
O1 0.0519(16) 0.0384(13) 0.0709(18) -0.0143(13) -0.0113(14) 0.0229(12)
O2 0.0469(14) 0.0358(13) 0.0410(13) 0.0041(10) -0.0092(11) 0.0089(11)
O3 0.0280(13) 0.0554(14) 0.0527(15) -0.0079(11) -0.0035(12) 0.0056(12)
O4 0.0412(14) 0.0322(12) 0.0546(14) -0.0060(11) -0.0037(12) -0.0079(11)
C1 0.041(2) 0.0299(16) 0.0452(19) -0.0057(14) -0.0041(18) 0.0026(18)
C2 0.050(2) 0.040(2) 0.059(2) -0.0046(19) -0.010(2) -0.016(2)
C3 0.034(2) 0.061(3) 0.048(2) 0.0084(18) -0.0140(17) -0.0100(19)
C4 0.0268(18) 0.046(2) 0.0376(18) 0.0110(16) -0.0005(15) 0.0068(16)
C5 0.0339(18) 0.0277(16) 0.0241(16) 0.0032(13) -0.0009(13) 0.0016(14)
C6 0.0296(18) 0.0296(16) 0.0233(16) 0.0000(13) -0.0003(13) 0.0019(13)
C7 0.0255(16) 0.0256(16) 0.0267(17) -0.0024(12) -0.0003(14) 0.0033(12)
C8 0.0278(18) 0.0439(19) 0.0319(17) 0.0010(15) 0.0032(15) 0.0011(16)
C9 0.067(3) 0.079(3) 0.033(2) -0.0076(19) 0.0119(19) -0.004(2)
C10 0.0290(17) 0.0265(16) 0.0301(16) 0.0006(13) -0.0018(13) 0.0041(14)
C11 0.0293(17) 0.0350(18) 0.045(2) -0.0007(17) -0.0033(16) 0.0005(16)
C12 0.0240(18) 0.0445(19) 0.0258(17) 0.0015(15) -0.0049(14) -0.0002(15)
C13 0.0275(17) 0.0382(18) 0.0246(16) 0.0001(14) -0.0068(14) -0.0007(14)
C14 0.0272(17) 0.0358(17) 0.0322(17) -0.0004(14) -0.0006(15) -0.0097(15)
C15 0.0264(17) 0.0378(19) 0.0337(17) -0.0038(14) 0.0006(14) -0.0009(15)
C16 0.035(2) 0.0327(17) 0.0296(17) -0.0011(14) -0.0105(15) -0.0024(15)
C17 0.0321(18) 0.037(2) 0.0370(19) 0.0027(15) -0.0042(15) -0.0120(15)
C18 0.0253(17) 0.048(2) 0.038(2) 0.0011(17) 0.0004(15) -0.0066(15)
C19 0.048(2) 0.0316(19) 0.071(3) -0.0043(18) -0.013(2) -0.0070(17)

loop_
_atom_type_symbol
_atom_type_description
_atom_type_scat_dispersion_real
_atom_type_scat_dispersion_imag
_atom_type_scat_source
C C 0.0033 0.0016 'International Tables Vol C Tables 4.2.6.8 and 6.1.1.4'
H H 0.0000 0.0000 'International Tables Vol C Tables 4.2.6.8 and 6.1.1.4'
O O 0.0106 0.0060 'International Tables Vol C Tables 4.2.6.8 and 6.1.1.4'
Cl Cl 0.1484 0.1585 'International Tables Vol C Tables 4.2.6.8 and 6.1.1.4'

loop_
_geom_angle_atom_site_label_1
_geom_angle_atom_site_label_2
_geom_angle_atom_site_label_3
_geom_angle
_geom_angle_site_symmetry_1
_geom_angle_site_symmetry_3
_geom_angle_publ_flag
C11 O2 C10 92.3(2) . . ?
C16 O4 C19 117.5(2) . . ?
C2 C1 C6 121.3(3) . . ?
C2 C1 H1A 119.3 . . ?
C6 C1 H1A 119.3 . . ?
C3 C2 C1 120.5(3) . . ?
C3 C2 H2A 119.7 . . ?
C1 C2 H2A 119.7 . . ?
C2 C3 C4 119.7(3) . . ?
C2 C3 H3A 120.1 . . ?
C4 C3 H3A 120.1 . . ?
C3 C4 C5 119.4(3) . . ?
C3 C4 H4A 120.3 . . ?
C5 C4 H4A 120.3 . . ?
C4 C5 C6 122.7(3) . . ?
C4 C5 Cl1 117.4(2) . . ?
C6 C5 Cl1 119.9(2) . . ?
C5 C6 C1 116.3(3) . . ?
C5 C6 C7 122.8(2) . . ?
C1 C6 C7 120.8(3) . . ?
C6 C7 C8 113.3(2) . . ?
C6 C7 C11 111.5(2) . . ?
C8 C7 C11 114.2(2) . . ?
C6 C7 C10 113.4(2) . . ?
C8 C7 C10 118.3(2) . . ?
C11 C7 C10 82.4(2) . . ?
C9 C8 C7 113.3(3) . . ?
C9 C8 H8A 108.9 . . ?
C7 C8 H8A 108.9 . . ?
C9 C8 H8B 108.9 . . ?
C7 C8 H8B 108.9 . . ?
H8A C8 H8B 107.7 . . ?
C8 C9 H9A 109.5 . . ?
C8 C9 H9B 109.5 . . ?
H9A C9 H9B 109.5 . . ?
C8 C9 H9C 109.5 . . ?
H9A C9 H9C 109.5 . . ?
H9B C9 H9C 109.5 . . ?
O2 C10 C12 108.5(2) . . ?
O2 C10 C7 89.5(2) . . ?
C12 C10 C7 115.5(2) . . ?
O2 C10 H10A 113.7 . . ?
C12 C10 H10A 113.7 . . ?
C7 C10 H10A 113.7 . . ?
O1 C11 O2 126.2(3) . . ?
O1 C11 C7 138.3(3) . . ?
O2 C11 C7 95.4(2) . . ?
O3 C12 C13 122.3(3) . . ?
O3 C12 C10 117.2(3) . . ?
C13 C12 C10 120.5(3) . . ?
C14 C13 C18 118.1(3) . . ?
C14 C13 C12 124.4(3) . . ?
C18 C13 C12 117.5(3) . . ?
C15 C14 C13 120.6(3) . . ?
C15 C14 H14A 119.7 . . ?
C13 C14 H14A 119.7 . . ?
C14 C15 C16 120.4(3) . . ?
C14 C15 H15A 119.8 . . ?
C16 C15 H15A 119.8 . . ?
O4 C16 C17 124.3(3) . . ?
O4 C16 C15 115.4(3) . . ?
C17 C16 C15 120.3(3) . . ?
C18 C17 C16 118.9(3) . . ?
C18 C17 H17A 120.6 . . ?
C16 C17 H17A 120.6 . . ?
C17 C18 C13 121.7(3) . . ?
C17 C18 H18A 119.1 . . ?
C13 C18 H18A 119.1 . . ?
O4 C19 H19A 109.5 . . ?
O4 C19 H19B 109.5 . . ?
H19A C19 H19B 109.5 . . ?
O4 C19 H19C 109.5 . . ?
H19A C19 H19C 109.5 . . ?
H19B C19 H19C 109.5 . . ?

loop_
_geom_bond_atom_site_label_1
_geom_bond_atom_site_label_2
_geom_bond_distance
_geom_bond_site_symmetry_2
_geom_bond_publ_flag
Cl1 C5 1.749(3) . ?
O1 C11 1.182(3) . ?
O2 C11 1.365(4) . ?
O2 C10 1.478(3) . ?
O3 C12 1.225(4) . ?
O4 C16 1.354(3) . ?
O4 C19 1.439(4) . ?
C1 C2 1.388(5) . ?
C1 C6 1.394(4) . ?
C1 H1A 0.9500 . ?
C2 C3 1.369(5) . ?
C2 H2A 0.9500 . ?
C3 C4 1.377(4) . ?
C3 H3A 0.9500 . ?
C4 C5 1.382(4) . ?
C4 H4A 0.9500 . ?
C5 C6 1.391(4) . ?
C6 C7 1.521(4) . ?
C7 C8 1.533(4) . ?
C7 C11 1.539(4) . ?
C7 C10 1.577(4) . ?
C8 C9 1.524(4) . ?
C8 H8A 0.9900 . ?
C8 H8B 0.9900 . ?
C9 H9A 0.9800 . ?
C9 H9B 0.9800 . ?
C9 H9C 0.9800 . ?
C10 C12 1.533(4) . ?
C10 H10A 1.0000 . ?
C12 C13 1.478(4) . ?
C13 C14 1.399(4) . ?
C13 C18 1.399(4) . ?
C14 C15 1.373(4) . ?
C14 H14A 0.9500 . ?
C15 C16 1.389(4) . ?
C15 H15A 0.9500 . ?
C16 C17 1.389(4) . ?
C17 C18 1.381(4) . ?
C17 H17A 0.9500 . ?
C18 H18A 0.9500 . ?
C19 H19A 0.9800 . ?
C19 H19B 0.9800 . ?
C19 H19C 0.9800 . ?

loop_
_geom_torsion_atom_site_label_1
_geom_torsion_atom_site_label_2
_geom_torsion_atom_site_label_3
_geom_torsion_atom_site_label_4
_geom_torsion
_geom_torsion_site_symmetry_1
_geom_torsion_site_symmetry_2
_geom_torsion_site_symmetry_3
_geom_torsion_site_symmetry_4
_geom_torsion_publ_flag
C6 C1 C2 C3 0.5(5) . . . . ?
C1 C2 C3 C4 -1.4(5) . . . . ?
C2 C3 C4 C5 0.5(5) . . . . ?
C3 C4 C5 C6 1.4(5) . . . . ?
C3 C4 C5 Cl1 -178.6(2) . . . . ?
C4 C5 C6 C1 -2.2(4) . . . . ?
Cl1 C5 C6 C1 177.8(2) . . . . ?
C4 C5 C6 C7 179.7(3) . . . . ?
Cl1 C5 C6 C7 -0.3(4) . . . . ?
C2 C1 C6 C5 1.3(4) . . . . ?
C2 C1 C6 C7 179.4(3) . . . . ?
C5 C6 C7 C8 73.9(3) . . . . ?
C1 C6 C7 C8 -104.1(3) . . . . ?
C5 C6 C7 C11 -155.5(3) . . . . ?
C1 C6 C7 C11 26.5(4) . . . . ?
C5 C6 C7 C10 -64.6(3) . . . . ?
C1 C6 C7 C10 117.4(3) . . . . ?
C6 C7 C8 C9 51.4(3) . . . . ?
C11 C7 C8 C9 -77.8(3) . . . . ?
C10 C7 C8 C9 -172.2(3) . . . . ?
C11 O2 C10 C12 112.4(2) . . . . ?
C11 O2 C10 C7 -4.4(2) . . . . ?
C6 C7 C10 O2 -106.3(2) . . . . ?
C8 C7 C10 O2 117.4(3) . . . . ?
C11 C7 C10 O2 3.9(2) . . . . ?
C6 C7 C10 C12 143.4(2) . . . . ?
C8 C7 C10 C12 7.1(4) . . . . ?
C11 C7 C10 C12 -106.4(3) . . . . ?
C10 O2 C11 O1 -174.2(3) . . . . ?
C10 O2 C11 C7 4.5(2) . . . . ?
C6 C7 C11 O1 -73.7(5) . . . . ?
C8 C7 C11 O1 56.5(5) . . . . ?
C10 C7 C11 O1 174.2(4) . . . . ?
C6 C7 C11 O2 107.9(3) . . . . ?
C8 C7 C11 O2 -122.0(3) . . . . ?
C10 C7 C11 O2 -4.3(2) . . . . ?
O2 C10 C12 O3 -34.5(4) . . . . ?
C7 C10 C12 O3 64.1(4) . . . . ?
O2 C10 C12 C13 146.0(2) . . . . ?
C7 C10 C12 C13 -115.5(3) . . . . ?
O3 C12 C13 C14 165.6(3) . . . . ?
C10 C12 C13 C14 -14.9(4) . . . . ?
O3 C12 C13 C18 -13.5(4) . . . . ?
C10 C12 C13 C18 166.0(3) . . . . ?
C18 C13 C14 C15 0.0(4) . . . . ?
C12 C13 C14 C15 -179.1(3) . . . . ?
C13 C14 C15 C16 -1.3(4) . . . . ?
C19 O4 C16 C17 -4.2(4) . . . . ?
C19 O4 C16 C15 175.4(3) . . . . ?
C14 C15 C16 O4 -177.8(3) . . . . ?
C14 C15 C16 C17 1.7(4) . . . . ?
O4 C16 C17 C18 178.7(3) . . . . ?
C15 C16 C17 C18 -0.9(4) . . . . ?
C16 C17 C18 C13 -0.4(5) . . . . ?
C14 C13 C18 C17 0.8(4) . . . . ?
C12 C13 C18 C17 180.0(3) . . . . ?

loop_
_cod_related_entry_id
_cod_related_entry_database
_cod_related_entry_code
1 ChemSpider 30658767
